data_2102236
loop_
_publ_author_name
'Godino Salido, M. Luz'
'Arranz Mascar\'os, Paloma'
'L\'opez Garz\'on, Rafael'
'Guti\'errez Valero, M. Dolores'
'Low, John N.'
'Gallagher, John F.'
'Glidewell, Christopher'

_publ_section_title
;
 Hydrated metal(II) complexes of
 <i>N</i>-(6-amino-3,4-dihydro-3-methyl-5-nitroso-4-oxopyrimidin-2-yl)
 derivatives of glycine, glycylglycine, threonine, serine, valine and
 methionine: a monomeric complex and coordination polymers in one, two
 and three dimensions linked by hydrogen bonding
;
_journal_issue 1
_journal_name_full 'Acta Crystallographica Section B'
_journal_page_first 46
_journal_page_last 64
_journal_paper_doi 10.1107/S0108768103029136
_journal_volume 60
_journal_year 2004
_chemical_formula_moiety 'C18 H30 Ba N12 O14'
_chemical_formula_sum 'C18 H30 Ba N12 O14'
_chemical_formula_weight 775.87
_chemical_name_systematic
;
Bis[N-(6-amino-3,4-dihydro-3-methyl-5-nitroso-4-oxopyrimidin-2-yl)
glycylglycinato] diaquabariuium:
;
_space_group_IT_number 15
_symmetry_cell_setting monoclinic
_symmetry_space_group_name_Hall '-C 2yc'
_symmetry_space_group_name_H-M 'C 1 2/c 1'
_atom_sites_solution_hydrogens geom
_atom_sites_solution_primary direct
_atom_sites_solution_secondary difmap
_cell_angle_alpha 90.00
_cell_angle_beta 103.1310(10)
_cell_angle_gamma 90.00
_cell_formula_units_Z 4
_cell_length_a 13.3918(3)
_cell_length_b 7.4669(2)
_cell_length_c 28.8211(7)
_cell_measurement_reflns_used 3148
_cell_measurement_temperature 120(2)
_cell_measurement_theta_max 27.39
_cell_measurement_theta_min 3.12
_cell_volume 2806.62(12)
_computing_cell_refinement 'DENZO-SMN (Otwinowski & Minor, 1997)'
_computing_data_collection 'Kappa-CCD server software (Nonius, 1997)'
_computing_data_reduction 'DENZO-SMN (Otwinowski & Minor, 1997)'
_computing_molecular_graphics 'PLATON (Spek, 2003)'
_computing_publication_material 'SHELXL-97 (Sheldrick, 1997a) and PRPKAPPA (Ferguson, 1999)'
_computing_structure_refinement 'SHELXL-97 (Sheldrick, 1997a)'
_computing_structure_solution 'SHELXS-97 (Sheldrick, 1997b)'
_diffrn_ambient_temperature 120(2)
_diffrn_measured_fraction_theta_full 0.989
_diffrn_measured_fraction_theta_max 0.989
_diffrn_measurement_device_type Kappa-CCD
_diffrn_measurement_method '\f scans, and \w scans with \k offsets'
_diffrn_radiation_monochromator graphite
_diffrn_radiation_source 'fine-focus sealed X-ray tube'
_diffrn_radiation_type 'Mo K\a'
_diffrn_radiation_wavelength 0.71073
_diffrn_reflns_av_R_equivalents 0.046
_diffrn_reflns_av_sigmaI/netI 0.0456
_diffrn_reflns_limit_h_max 8
_diffrn_reflns_limit_h_min -17
_diffrn_reflns_limit_k_max 8
_diffrn_reflns_limit_k_min -9
_diffrn_reflns_limit_l_max 37
_diffrn_reflns_limit_l_min -37
_diffrn_reflns_number 7598
_diffrn_reflns_theta_full 27.39
_diffrn_reflns_theta_max 27.39
_diffrn_reflns_theta_min 3.12
_diffrn_standards_decay_% 0
_exptl_absorpt_coefficient_mu 1.506
_exptl_absorpt_correction_T_max 0.942
_exptl_absorpt_correction_T_min 0.753
_exptl_absorpt_correction_type multi-scan
_exptl_absorpt_process_details 'DENZO-SMN (Otwinowski & Minor, 1997)'
_exptl_crystal_colour pink
_exptl_crystal_density_diffrn 1.836
_exptl_crystal_density_method 'not measured'
_exptl_crystal_description plate
_exptl_crystal_F_000 1560
_exptl_crystal_size_max 0.20
_exptl_crystal_size_mid 0.15
_exptl_crystal_size_min 0.04
_refine_diff_density_max 0.988
_refine_diff_density_min -0.843
_refine_ls_extinction_method none
_refine_ls_goodness_of_fit_ref 1.236
_refine_ls_hydrogen_treatment constr
_refine_ls_matrix_type full
_refine_ls_number_parameters 205
_refine_ls_number_reflns 3148
_refine_ls_number_restraints 0
_refine_ls_restrained_S_all 1.236
_refine_ls_R_factor_all 0.0382
_refine_ls_R_factor_gt 0.0336
_refine_ls_shift/su_max 0.001
_refine_ls_shift/su_mean 0.000
_refine_ls_structure_factor_coef Fsqd
_refine_ls_weighting_details 'w=1/[\s^2^(Fo^2^)P)^2^+16.8531P] where P=(Fo^2^+2Fc^2^)/3'
_refine_ls_weighting_scheme calc
_refine_ls_wR_factor_gt 0.0834
_refine_ls_wR_factor_ref 0.0847
_reflns_number_gt 2905
_reflns_number_total 3148
_reflns_threshold_expression >2\s(I)
_cod_data_source_file na5011.cif
_cod_data_source_block VII
_cod_depositor_comments
;
The following automatic conversions were performed:
'_exptl_absorpt_correction_type' value 'Multi-scan' changed to
'multi-scan' according to
'/home/saulius/struct/CIF-dictionaries/cif_core.dic' dictionary named
'cif_core.dic' version 2.4.1 from 2010-06-29.

Automatic conversion script
Id: cif_fix_enum 1527 2010-12-29 10:47:43Z saulius 

The following automatic conversions were performed:

'_exptl_absorpt_correction_type' value 'Multi-scan' changed to
'multi-scan' according to
/home/saulius/struct/CIF-dictionaries/cif_core.dic dictionary named
'cif_core.dic' version 2.4.1 from 2010-06-29.

Automatic conversion script
Id: cif_fix_values 1715 2011-07-08 13:25:40Z adriana 
;
_cod_original_sg_symbol_H-M 'C 2/c'
_cod_database_code 2102236

loop_
_symmetry_equiv_pos_as_xyz
'x, y, z'
'-x, y, -z+1/2'
'x+1/2, y+1/2, z'
'-x+1/2, y+1/2, -z+1/2'
'-x, -y, -z'
'x, -y, z-1/2'
'-x+1/2, -y+1/2, -z'
'x+1/2, -y+1/2, z-1/2'

loop_
_atom_site_label
_atom_site_fract_x
_atom_site_fract_y
_atom_site_fract_z
_atom_site_U_iso_or_equiv
_atom_site_adp_type
_atom_site_calc_flag
_atom_site_refinement_flags
_atom_site_occupancy
_atom_site_type_symbol
Ba1 0.5000 0.94154(4) 0.2500 0.01272(10) Uani d S 1 Ba
N1 0.4070(2) 0.4847(4) 0.03921(10) 0.0123(6) Uani d . 1 N
C2 0.4306(3) 0.3348(4) 0.06444(13) 0.0120(7) Uani d . 1 C
N21 0.4676(2) 0.3508(4) 0.11119(10) 0.0127(6) Uani d . 1 N
C21 0.4900(3) 0.5249(5) 0.13395(13) 0.0150(7) Uani d . 1 C
C22 0.3999(3) 0.6297(5) 0.14435(12) 0.0133(7) Uani d . 1 C
O21 0.4174(2) 0.7776(3) 0.16391(9) 0.0164(5) Uani d . 1 O
N22 0.3064(2) 0.5581(4) 0.13169(11) 0.0153(6) Uani d . 1 N
C23 0.2157(3) 0.6481(5) 0.14002(13) 0.0150(7) Uani d . 1 C
C24 0.1691(3) 0.5613(5) 0.17811(12) 0.0137(7) Uani d . 1 C
O22 0.22102(19) 0.4459(3) 0.20536(9) 0.0182(5) Uani d . 1 O
O23 0.08128(19) 0.6143(3) 0.17992(9) 0.0161(5) Uani d . 1 O
N3 0.4162(2) 0.1638(4) 0.04530(10) 0.0115(6) Uani d . 1 N
C3 0.4430(3) 0.0039(5) 0.07562(13) 0.0154(7) Uani d . 1 C
C4 0.3763(3) 0.1388(5) -0.00327(12) 0.0120(7) Uani d . 1 C
O4 0.3665(2) -0.0136(3) -0.01996(9) 0.0167(5) Uani d . 1 O
C5 0.3468(3) 0.2995(4) -0.03134(13) 0.0121(7) Uani d . 1 C
N5 0.2986(2) 0.2705(4) -0.07705(11) 0.0151(6) Uani d . 1 N
O5 0.2718(2) 0.4083(3) -0.10397(9) 0.0188(6) Uani d . 1 O
C6 0.3657(3) 0.4701(4) -0.00733(12) 0.0128(7) Uani d . 1 C
N6 0.3411(2) 0.6188(4) -0.03214(11) 0.0164(6) Uani d . 1 N
O1 0.6459(2) 1.1640(4) 0.30457(10) 0.0229(6) Uani d . 1 O
O2 0.3758(2) 0.6534(4) 0.26438(10) 0.0227(6) Uani d . 1 O
H21 0.4789 0.2535 0.1288 0.015 Uiso calc R 1 H
H21A 0.5231 0.5999 0.1134 0.018 Uiso calc R 1 H
H21B 0.5408 0.5071 0.1644 0.018 Uiso calc R 1 H
H22 0.2993 0.4525 0.1178 0.018 Uiso calc R 1 H
H2C 0.1631 0.6513 0.1097 0.018 Uiso calc R 1 H
H2D 0.2339 0.7735 0.1495 0.018 Uiso calc R 1 H
H3A 0.4243 0.0237 0.1062 0.018 Uiso calc R 1 H
H3B 0.5169 -0.0182 0.0812 0.018 Uiso calc R 1 H
H3C 0.4055 -0.1000 0.0597 0.018 Uiso calc R 1 H
H6A 0.3520 0.7235 -0.0179 0.020 Uiso calc R 1 H
H6B 0.3137 0.6131 -0.0629 0.020 Uiso calc R 1 H
H1A 0.6843 1.1345 0.3334 0.027 Uiso d R 1 H
H1B 0.6721 1.2731 0.3014 0.027 Uiso d R 1 H
H2A 0.3353 0.5715 0.2463 0.027 Uiso d R 1 H
H2B 0.3359 0.7329 0.2752 0.027 Uiso d R 1 H

loop_
_atom_site_aniso_label
_atom_site_aniso_U_11
_atom_site_aniso_U_22
_atom_site_aniso_U_33
_atom_site_aniso_U_12
_atom_site_aniso_U_13
_atom_site_aniso_U_23
Ba1 0.01633(16) 0.01032(15) 0.01042(15) 0.000 0.00073(11) 0.000
N1 0.0128(14) 0.0088(14) 0.0148(15) -0.0003(11) 0.0021(12) 0.0008(11)
C2 0.0088(16) 0.0112(16) 0.0167(17) 0.0011(13) 0.0042(13) -0.0012(13)
N21 0.0158(15) 0.0103(14) 0.0123(14) 0.0010(11) 0.0036(12) 0.0006(11)
C21 0.0124(17) 0.0162(18) 0.0153(17) 0.0005(14) 0.0010(13) -0.0029(14)
C22 0.0165(17) 0.0130(16) 0.0103(16) -0.0008(14) 0.0032(14) 0.0000(13)
O21 0.0205(13) 0.0116(12) 0.0159(13) -0.0010(10) 0.0018(10) -0.0020(10)
N22 0.0132(14) 0.0119(14) 0.0219(16) 0.0001(12) 0.0064(12) -0.0029(12)
C23 0.0130(17) 0.0133(17) 0.0201(18) 0.0023(13) 0.0064(14) 0.0023(14)
C24 0.0157(17) 0.0119(16) 0.0124(16) -0.0038(14) 0.0009(13) -0.0036(14)
O22 0.0193(13) 0.0165(12) 0.0174(13) 0.0029(11) 0.0012(10) 0.0019(11)
O23 0.0114(12) 0.0201(13) 0.0177(13) 0.0028(10) 0.0052(10) 0.0014(10)
N3 0.0137(14) 0.0083(13) 0.0120(14) 0.0009(11) 0.0018(11) 0.0014(11)
C3 0.0201(18) 0.0087(15) 0.0161(18) 0.0028(13) 0.0016(14) 0.0042(13)
C4 0.0111(16) 0.0119(17) 0.0134(17) -0.0004(13) 0.0031(13) -0.0007(13)
O4 0.0240(14) 0.0069(12) 0.0182(13) -0.0009(10) 0.0027(11) -0.0021(10)
C5 0.0105(16) 0.0110(16) 0.0149(17) 0.0008(13) 0.0030(13) 0.0024(13)
N5 0.0153(15) 0.0132(15) 0.0164(15) 0.0002(12) 0.0025(12) 0.0015(12)
O5 0.0242(14) 0.0135(13) 0.0166(13) 0.0015(10) 0.0007(11) 0.0036(10)
C6 0.0115(16) 0.0116(17) 0.0160(17) -0.0013(13) 0.0050(13) 0.0011(13)
N6 0.0260(17) 0.0060(13) 0.0153(15) 0.0003(12) 0.0008(13) 0.0009(11)
O1 0.0247(15) 0.0202(14) 0.0209(14) -0.0089(11) -0.0010(11) 0.0016(11)
O2 0.0164(14) 0.0260(15) 0.0249(15) -0.0041(11) 0.0030(11) -0.0031(12)

loop_
_atom_type_symbol
_atom_type_description
_atom_type_scat_dispersion_real
_atom_type_scat_dispersion_imag
_atom_type_scat_source
C C 0.0033 0.0016 'International Tables Vol C Tables 4.2.6.8 and 6.1.1.4'
H H 0.0000 0.0000 'International Tables Vol C Tables 4.2.6.8 and 6.1.1.4'
Ba Ba -0.3244 2.2819 'International Tables Vol C Tables 4.2.6.8 and 6.1.1.4'
N N 0.0061 0.0033 'International Tables Vol C Tables 4.2.6.8 and 6.1.1.4'
O O 0.0106 0.0060 'International Tables Vol C Tables 4.2.6.8 and 6.1.1.4'

loop_
_geom_angle_atom_site_label_1
_geom_angle_atom_site_label_2
_geom_angle_atom_site_label_3
_geom_angle_site_symmetry_1
_geom_angle_site_symmetry_3
_geom_angle
_geom_angle_publ_flag
O21 Ba1 O21 . 2_655 127.40(10) no
O21 Ba1 O1 . . 149.72(8) no
O21 Ba1 O1 2_655 . 70.63(8) no
O21 Ba1 O1 . 2_655 70.63(8) no
O21 Ba1 O1 2_655 2_655 149.72(8) no
O1 Ba1 O1 . 2_655 106.22(12) no
O21 Ba1 O2 . . 70.32(8) no
O21 Ba1 O2 2_655 . 69.98(8) no
O1 Ba1 O2 . . 137.89(8) no
O1 Ba1 O2 2_655 . 100.26(8) no
O21 Ba1 O2 . 2_655 69.98(8) no
O21 Ba1 O2 2_655 2_655 70.32(8) no
O1 Ba1 O2 . 2_655 100.26(8) no
O1 Ba1 O2 2_655 2_655 137.89(8) no
O2 Ba1 O2 . 2_655 79.95(11) no
O21 Ba1 O23 . 3 72.53(7) no
O21 Ba1 O23 2_655 3 134.92(7) no
O1 Ba1 O23 . 3 78.14(8) no
O1 Ba1 O23 2_655 3 69.85(8) no
O2 Ba1 O23 . 3 142.72(8) no
O2 Ba1 O23 2_655 3 84.64(8) no
O21 Ba1 O23 . 4 134.92(7) no
O21 Ba1 O23 2_655 4 72.53(7) no
O1 Ba1 O23 . 4 69.85(8) no
O1 Ba1 O23 2_655 4 78.14(8) no
O2 Ba1 O23 . 4 84.64(8) no
O2 Ba1 O23 2_655 4 142.72(8) no
O23 Ba1 O23 3 4 125.46(10) no
C2 N1 C6 . . 118.2(3) no
N21 C2 N1 . . 117.7(3) no
N21 C2 N3 . . 118.1(3) no
N1 C2 N3 . . 124.2(3) no
C2 N21 C21 . . 121.8(3) no
C2 N21 H21 . . 119.1 no
C21 N21 H21 . . 119.1 no
N21 C21 C22 . . 117.1(3) no
N21 C21 H21A . . 108.0 no
C22 C21 H21A . . 108.0 no
N21 C21 H21B . . 108.0 no
C22 C21 H21B . . 108.0 no
H21A C21 H21B . . 107.3 no
O21 C22 N22 . . 123.5(3) no
O21 C22 C21 . . 118.1(3) no
N22 C22 C21 . . 118.4(3) no
C22 O21 Ba1 . . 143.1(2) no
C22 N22 C23 . . 122.4(3) no
C22 N22 H22 . . 118.8 no
C23 N22 H22 . . 118.8 no
N22 C23 C24 . . 114.5(3) no
N22 C23 H2C . . 108.6 no
C24 C23 H2C . . 108.6 no
N22 C23 H2D . . 108.6 no
C24 C23 H2D . . 108.6 no
H2C C23 H2D . . 107.6 no
O23 C24 O22 . . 125.4(3) no
O23 C24 C23 . . 115.9(3) no
O22 C24 C23 . . 118.7(3) no
C24 O23 Ba1 . 3_445 113.9(2) no
C2 N3 C4 . . 120.7(3) no
C2 N3 C3 . . 121.1(3) no
C4 N3 C3 . . 118.2(3) no
N3 C3 H3A . . 109.5 no
N3 C3 H3B . . 109.5 no
H3A C3 H3B . . 109.5 no
N3 C3 H3C . . 109.5 no
H3A C3 H3C . . 109.5 no
H3B C3 H3C . . 109.5 no
O4 C4 N3 . . 120.0(3) no
O4 C4 C5 . . 123.7(3) no
N3 C4 C5 . . 116.3(3) no
N5 C5 C6 . . 127.1(3) no
N5 C5 C4 . . 115.0(3) no
C6 C5 C4 . . 117.8(3) no
O5 N5 C5 . . 117.8(3) no
N6 C6 N1 . . 118.1(3) no
N6 C6 C5 . . 119.1(3) no
N1 C6 C5 . . 122.7(3) no
C6 N6 H6A . . 120.0 no
C6 N6 H6B . . 120.0 no
H6A N6 H6B . . 120.0 no
Ba1 O1 H1A . . 124.1 no
Ba1 O1 H1B . . 136.6 no
H1A O1 H1B . . 99.3 no
Ba1 O2 H2A . . 137.2 no
Ba1 O2 H2B . . 87.9 no
H2A O2 H2B . . 108.8 no

loop_
_geom_bond_atom_site_label_1
_geom_bond_atom_site_label_2
_geom_bond_site_symmetry_2
_geom_bond_distance
_geom_bond_publ_flag
Ba1 O21 . 2.762(2) no
Ba1 O1 . 2.767(3) no
Ba1 O2 . 2.808(3) no
Ba1 O23 3 2.816(2) no
Ba1 O23 4 2.816(2) no
Ba1 H2B . 2.9167 no
N1 C2 . 1.333(4) no
N1 C6 . 1.334(5) no
C2 N21 . 1.331(4) no
C2 N3 . 1.386(4) no
N21 C21 . 1.456(4) no
N21 H21 . 0.8800 no
C21 C22 . 1.524(5) no
C21 H21A . 0.9900 no
C21 H21B . 0.9900 no
C22 O21 . 1.238(4) no
C22 N22 . 1.334(5) no
N22 C23 . 1.455(4) no
N22 H22 . 0.8800 no
C23 C24 . 1.525(5) no
C23 H2C . 0.9900 no
C23 H2D . 0.9900 no
C24 O23 . 1.254(4) no
C24 O22 . 1.262(4) no
N3 C4 . 1.393(4) no
N3 C3 . 1.475(4) no
C3 H3A . 0.9800 no
C3 H3B . 0.9800 no
C3 H3C . 0.9800 no
C4 O4 . 1.230(4) no
C4 C5 . 1.451(5) no
C5 N5 . 1.346(5) no
C5 C6 . 1.444(5) no
N5 O5 . 1.289(4) no
C6 N6 . 1.321(4) no
N6 H6A . 0.8800 no
N6 H6B . 0.8800 no
O1 H1A . 0.8999 no
O1 H1B . 0.9000 no
O2 H2A . 0.9000 no
O2 H2B . 0.9000 no

loop_
_geom_hbond_atom_site_label_D
_geom_hbond_atom_site_label_H
_geom_hbond_atom_site_label_A
_geom_hbond_site_symmetry_A
_geom_hbond_distance_DH
_geom_hbond_distance_HA
_geom_hbond_distance_DA
_geom_hbond_angle_DHA
_geom_hbond_publ_flag
N21 H21 O23 3_545 0.88 2.05 2.827(4) 146 y
N22 H22 N5 7 0.88 2.27 3.077(4) 152 y
N6 H6A O4 1_565 0.88 1.97 2.779(4) 151 y
N6 H6B O5 . 0.88 1.94 2.597(4) 131 y
O1 H1A O5 8_566 0.90 1.94 2.839(4) 175 y
O1 H1B O22 2_665 0.90 1.97 2.814(4) 156 y
O2 H2A O22 . 0.90 1.95 2.826(4) 165 y
O2 H2B O22 4 0.90 1.90 2.779(4) 164 y

loop_
_geom_torsion_atom_site_label_1
_geom_torsion_atom_site_label_2
_geom_torsion_atom_site_label_3
_geom_torsion_atom_site_label_4
_geom_torsion_site_symmetry_1
_geom_torsion_site_symmetry_4
_geom_torsion
_geom_torsion_publ_flag
C6 N1 C2 N21 . . -177.2(3) no
C6 N1 C2 N3 . . 1.0(5) no
N1 C2 N21 C21 . . -5.0(5) no
N3 C2 N21 C21 . . 176.8(3) no
C2 N21 C21 C22 . . 80.5(4) no
N21 C21 C22 O21 . . 179.6(3) no
N21 C21 C22 N22 . . -0.8(5) no
N22 C22 O21 Ba1 . . 106.5(4) no
C21 C22 O21 Ba1 . . -73.9(5) no
O21 Ba1 O21 C22 2_655 . -1.3(4) no
O1 Ba1 O21 C22 . . 117.5(4) no
O1 Ba1 O21 C22 2_655 . -153.3(4) no
O2 Ba1 O21 C22 . . -44.3(4) no
O2 Ba1 O21 C22 2_655 . 41.9(4) no
O23 Ba1 O21 C22 3 . 132.5(4) no
O23 Ba1 O21 C22 4 . -104.5(4) no
O21 C22 N22 C23 . . -0.3(5) no
C21 C22 N22 C23 . . -179.9(3) no
C22 N22 C23 C24 . . -110.0(4) no
N22 C23 C24 O23 . . -167.1(3) no
N22 C23 C24 O22 . . 13.8(5) no
O22 C24 O23 Ba1 . 3_445 -2.2(4) no
C23 C24 O23 Ba1 . 3_445 178.8(2) no
N21 C2 N3 C4 . . 179.1(3) no
N1 C2 N3 C4 . . 1.0(5) no
N21 C2 N3 C3 . . -1.1(5) no
N1 C2 N3 C3 . . -179.2(3) no
C2 N3 C4 O4 . . 178.2(3) no
C3 N3 C4 O4 . . -1.7(5) no
C2 N3 C4 C5 . . -2.9(5) no
C3 N3 C4 C5 . . 177.3(3) no
O4 C4 C5 N5 . . 5.6(5) no
N3 C4 C5 N5 . . -173.3(3) no
O4 C4 C5 C6 . . -178.1(3) no
N3 C4 C5 C6 . . 3.0(5) no
C6 C5 N5 O5 . . 5.2(5) no
C4 C5 N5 O5 . . -178.9(3) no
C2 N1 C6 N6 . . 179.1(3) no
C2 N1 C6 C5 . . -0.8(5) no
N5 C5 C6 N6 . . -5.3(5) no
C4 C5 C6 N6 . . 178.9(3) no
N5 C5 C6 N1 . . 174.5(3) no
C4 C5 C6 N1 . . -1.2(5) no
